data_7031250
loop_
_publ_author_name
'Liu, Lin'
'Luo, Daibing'
'Li, Defu'
'Lin, Zhien'

_publ_section_title
;
 Solvent-free synthesis of new metal phosphite-oxalates with
 open-framework structures.
;
_journal_issue 21
_journal_name_full 'Dalton transactions (Cambridge, England : 2003)'
_journal_page_first 7695
_journal_page_last 7698
_journal_paper_doi 10.1039/c4dt00202d
_journal_volume 43
_journal_year 2014
_chemical_formula_sum 'C3 H8 Co N3 O7 P'
_chemical_formula_weight 288.02
_chemical_name_systematic
; 
 ? 
;
_space_group_IT_number 14
_symmetry_cell_setting monoclinic
_symmetry_space_group_name_Hall '-P 2yn'
_symmetry_space_group_name_H-M 'P 1 21/n 1'
_atom_sites_solution_hydrogens geom
_atom_sites_solution_primary direct
_atom_sites_solution_secondary difmap
_audit_creation_method SHELXL-97
_cell_angle_alpha 90.00
_cell_angle_beta 102.172(3)
_cell_angle_gamma 90.00
_cell_formula_units_Z 4
_cell_length_a 8.8749(3)
_cell_length_b 7.4104(2)
_cell_length_c 15.2333(5)
_cell_measurement_reflns_used 1980
_cell_measurement_temperature 293(2)
_cell_measurement_theta_max 28.7130
_cell_measurement_theta_min 3.6000
_cell_volume 979.32(5)
_computing_structure_refinement 'SHELXL-97 (Sheldrick, 1997)'
_computing_structure_solution 'SHELXS-97 (Sheldrick, 1990)'
_diffrn_ambient_temperature 293(2)
_diffrn_measured_fraction_theta_full 0.999
_diffrn_measured_fraction_theta_max 0.999
_diffrn_measurement_device_type 'Xcalibur, Eos'
_diffrn_measurement_method '\w scans'
_diffrn_radiation_monochromator graphite
_diffrn_radiation_source 'fine-focus sealed tube'
_diffrn_radiation_type MoK\a
_diffrn_radiation_wavelength 0.71073
_diffrn_reflns_av_R_equivalents 0.0199
_diffrn_reflns_av_sigmaI/netI 0.0307
_diffrn_reflns_limit_h_max 10
_diffrn_reflns_limit_h_min -10
_diffrn_reflns_limit_k_max 8
_diffrn_reflns_limit_k_min -6
_diffrn_reflns_limit_l_max 18
_diffrn_reflns_limit_l_min -18
_diffrn_reflns_number 3900
_diffrn_reflns_theta_full 25.00
_diffrn_reflns_theta_max 25.00
_diffrn_reflns_theta_min 2.96
_exptl_absorpt_coefficient_mu 1.938
_exptl_absorpt_correction_T_max 1.00000
_exptl_absorpt_correction_T_min 0.92226
_exptl_absorpt_correction_type multi-scan
_exptl_absorpt_process_details
;
CrysAlisPro, Agilent Technologies,
Version 1.171.36.28 (release 01-02-2013 CrysAlis171 .NET)
(compiled Feb  1 2013,16:14:44)
Empirical absorption correction using spherical harmonics,
 implemented in SCALE3 ABSPACK scaling algorithm.
;
_exptl_crystal_colour red
_exptl_crystal_density_diffrn 1.954
_exptl_crystal_density_method 'not measured'
_exptl_crystal_description block
_exptl_crystal_F_000 580
_exptl_crystal_size_max 0.26
_exptl_crystal_size_mid 0.20
_exptl_crystal_size_min 0.18
_refine_diff_density_max 0.359
_refine_diff_density_min -0.425
_refine_diff_density_rms 0.072
_refine_ls_extinction_method none
_refine_ls_goodness_of_fit_ref 1.083
_refine_ls_hydrogen_treatment mixed
_refine_ls_matrix_type full
_refine_ls_number_parameters 137
_refine_ls_number_reflns 1721
_refine_ls_number_restraints 0
_refine_ls_restrained_S_all 1.083
_refine_ls_R_factor_all 0.0322
_refine_ls_R_factor_gt 0.0272
_refine_ls_shift/su_max 0.001
_refine_ls_shift/su_mean 0.000
_refine_ls_structure_factor_coef Fsqd
_refine_ls_weighting_details 'calc w=1/[\s^2^(Fo^2^)+(0.0317P)^2^+0.3993P] where P=(Fo^2^+2Fc^2^)/3'
_refine_ls_weighting_scheme calc
_refine_ls_wR_factor_gt 0.0668
_refine_ls_wR_factor_ref 0.0689
_reflns_number_gt 1532
_reflns_number_total 1721
_reflns_threshold_expression >2sigma(I)
_cod_data_source_file c4dt00202d2.cif
_cod_data_source_block 1
_cod_original_sg_symbol_H-M P2(1)/n
_cod_database_code 7031250

loop_
_symmetry_equiv_pos_as_xyz
'x, y, z'
'-x+1/2, y+1/2, -z+1/2'
'-x, -y, -z'
'x-1/2, -y-1/2, z-1/2'

loop_
_atom_site_label
_atom_site_type_symbol
_atom_site_fract_x
_atom_site_fract_y
_atom_site_fract_z
_atom_site_U_iso_or_equiv
_atom_site_adp_type
_atom_site_occupancy
_atom_site_symmetry_multiplicity
_atom_site_calc_flag
_atom_site_refinement_flags
Co1 Co 0.78969(4) 0.52945(5) 0.10589(2) 0.01859(13) Uani 1 1 d .
P1 P 0.87064(8) 0.88556(10) 0.23356(5) 0.02382(19) Uani 1 1 d .
H1 H 0.996(3) 0.9454(13) 0.2845(11) 0.036 Uiso 1 1 calc R
O1 O 0.8181(3) 1.0285(3) 0.15844(15) 0.0516(7) Uani 1 1 d .
H2 H 0.7999 1.1242 0.1812 0.077 Uiso 1 1 calc R
O2 O 0.7534(2) 0.8644(3) 0.29171(11) 0.0246(4) Uani 1 1 d .
O3 O 0.91137(19) 0.7165(3) 0.19059(11) 0.0251(4) Uani 1 1 d .
O4 O 0.65498(19) 0.3515(3) 0.01205(12) 0.0288(5) Uani 1 1 d .
O5 O 0.42537(19) 0.3388(2) -0.08106(11) 0.0248(4) Uani 1 1 d .
O6 O 0.99412(19) 0.3878(3) 0.10056(11) 0.0239(4) Uani 1 1 d .
O7 O 1.1516(2) 0.3483(3) 0.00600(12) 0.0301(5) Uani 1 1 d .
N1 N 0.2349(3) 0.9795(4) 0.05964(17) 0.0503(8) Uani 1 1 d .
H3 H 0.2637 0.8926 0.0295 0.060 Uiso 1 1 calc R
H4 H 0.1597 1.0481 0.0350 0.060 Uiso 1 1 calc R
N2 N 0.4206(3) 0.9032(4) 0.18116(17) 0.0428(7) Uani 1 1 d .
H5 H 0.4493 0.8163 0.1510 0.051 Uiso 1 1 calc R
H6 H 0.4670 0.9215 0.2359 0.051 Uiso 1 1 calc R
N3 N 0.2584(3) 1.1362(4) 0.19118(16) 0.0426(7) Uani 1 1 d .
H7 H 0.3025 1.1512 0.2466 0.051 Uiso 1 1 calc R
H8 H 0.1832 1.2050 0.1667 0.051 Uiso 1 1 calc R
C1 C 0.5230(3) 0.4103(4) -0.01968(17) 0.0211(6) Uani 1 1 d .
C2 C 1.0417(3) 0.4245(4) 0.03060(16) 0.0195(6) Uani 1 1 d .
C3 C 0.3062(3) 1.0075(4) 0.14367(19) 0.0280(6) Uani 1 1 d .

loop_
_atom_site_aniso_label
_atom_site_aniso_U_11
_atom_site_aniso_U_22
_atom_site_aniso_U_33
_atom_site_aniso_U_23
_atom_site_aniso_U_13
_atom_site_aniso_U_12
Co1 0.0188(2) 0.0206(2) 0.0175(2) 0.00009(15) 0.00633(14) 0.00366(14)
P1 0.0267(4) 0.0208(4) 0.0270(4) -0.0047(3) 0.0125(3) -0.0037(3)
O1 0.0980(19) 0.0250(13) 0.0446(14) 0.0096(11) 0.0438(13) 0.0160(12)
O2 0.0291(10) 0.0215(10) 0.0264(10) -0.0024(8) 0.0129(8) -0.0014(8)
O3 0.0249(9) 0.0236(11) 0.0286(10) -0.0057(9) 0.0098(8) 0.0015(8)
O4 0.0232(10) 0.0286(11) 0.0309(10) -0.0083(9) -0.0025(8) 0.0110(8)
O5 0.0227(9) 0.0256(11) 0.0250(9) -0.0071(9) 0.0024(7) 0.0046(8)
O6 0.0260(9) 0.0278(11) 0.0204(9) 0.0076(8) 0.0105(7) 0.0075(8)
O7 0.0334(10) 0.0334(12) 0.0286(10) 0.0124(9) 0.0181(8) 0.0187(9)
N1 0.070(2) 0.0403(18) 0.0320(15) -0.0076(13) -0.0095(14) 0.0294(15)
N2 0.0394(15) 0.0472(18) 0.0353(14) -0.0158(13) -0.0071(11) 0.0201(13)
N3 0.0509(16) 0.0399(17) 0.0338(14) -0.0093(13) 0.0019(12) 0.0198(13)
C1 0.0256(14) 0.0195(15) 0.0194(13) 0.0006(11) 0.0075(11) 0.0029(11)
C2 0.0215(12) 0.0188(14) 0.0184(13) -0.0007(11) 0.0045(10) 0.0038(10)
C3 0.0328(15) 0.0232(16) 0.0275(15) -0.0014(13) 0.0054(12) 0.0046(12)

loop_
_atom_type_symbol
_atom_type_description
_atom_type_scat_dispersion_real
_atom_type_scat_dispersion_imag
_atom_type_scat_source
C C 0.0033 0.0016 'International Tables Vol C Tables 4.2.6.8 and 6.1.1.4'
H H 0.0000 0.0000 'International Tables Vol C Tables 4.2.6.8 and 6.1.1.4'
N N 0.0061 0.0033 'International Tables Vol C Tables 4.2.6.8 and 6.1.1.4'
O O 0.0106 0.0060 'International Tables Vol C Tables 4.2.6.8 and 6.1.1.4'
P P 0.1023 0.0942 'International Tables Vol C Tables 4.2.6.8 and 6.1.1.4'
Co Co 0.3494 0.9721 'International Tables Vol C Tables 4.2.6.8 and 6.1.1.4'

loop_
_geom_angle_atom_site_label_1
_geom_angle_atom_site_label_2
_geom_angle_atom_site_label_3
_geom_angle
_geom_angle_site_symmetry_1
_geom_angle_site_symmetry_3
O3 Co1 O2 94.68(7) . 2_645
O3 Co1 O7 91.80(8) . 3_765
O2 Co1 O7 169.39(7) 2_645 3_765
O3 Co1 O5 97.90(7) . 3_665
O2 Co1 O5 95.98(7) 2_645 3_665
O7 Co1 O5 91.44(7) 3_765 3_665
O3 Co1 O6 91.00(7) . .
O2 Co1 O6 91.83(7) 2_645 .
O7 Co1 O6 79.64(7) 3_765 .
O5 Co1 O6 167.62(6) 3_665 .
O3 Co1 O4 175.70(7) . .
O2 Co1 O4 88.47(7) 2_645 .
O7 Co1 O4 85.53(8) 3_765 .
O5 Co1 O4 78.83(7) 3_665 .
O6 Co1 O4 91.83(7) . .
O3 P1 O2 115.51(11) . .
O3 P1 O1 108.15(11) . .
O2 P1 O1 111.39(12) . .
O3 P1 H1 107.1 . .
O2 P1 H1 107.1 . .
O1 P1 H1 107.1 . .
P1 O1 H2 109.5 . .
P1 O2 Co1 129.59(11) . 2_655
P1 O3 Co1 134.63(11) . .
C1 O4 Co1 113.22(16) . .
C1 O5 Co1 113.39(16) . 3_665
C2 O6 Co1 111.74(15) . .
C2 O7 Co1 113.12(16) . 3_765
C3 N1 H3 120.0 . .
C3 N1 H4 120.0 . .
H3 N1 H4 120.0 . .
C3 N2 H5 120.0 . .
C3 N2 H6 120.0 . .
H5 N2 H6 120.0 . .
C3 N3 H7 120.0 . .
C3 N3 H8 120.0 . .
H7 N3 H8 120.0 . .
O4 C1 O5 126.0(2) . .
O4 C1 C1 116.9(3) . 3_665
O5 C1 C1 117.1(3) . 3_665
O7 C2 O6 125.4(2) . .
O7 C2 C2 116.9(3) . 3_765
O6 C2 C2 117.7(3) . 3_765
N2 C3 N1 120.0(3) . .
N2 C3 N3 119.8(3) . .
N1 C3 N3 120.2(3) . .

loop_
_geom_bond_atom_site_label_1
_geom_bond_atom_site_label_2
_geom_bond_distance
_geom_bond_site_symmetry_2
Co1 O3 2.0408(18) .
Co1 O2 2.0800(17) 2_645
Co1 O7 2.0911(18) 3_765
Co1 O5 2.1057(17) 3_665
Co1 O6 2.1123(17) .
Co1 O4 2.1191(18) .
P1 O3 1.4928(19) .
P1 O2 1.5102(18) .
P1 O1 1.557(2) .
P1 H1 1.2921 .
O1 H2 0.8200 .
O2 Co1 2.0800(17) 2_655
O4 C1 1.248(3) .
O5 C1 1.250(3) .
O5 Co1 2.1057(17) 3_665
O6 C2 1.256(3) .
O7 C2 1.250(3) .
O7 Co1 2.0911(18) 3_765
N1 C3 1.319(4) .
N1 H3 0.8600 .
N1 H4 0.8600 .
N2 C3 1.307(4) .
N2 H5 0.8600 .
N2 H6 0.8600 .
N3 C3 1.320(4) .
N3 H7 0.8600 .
N3 H8 0.8600 .
C1 C1 1.549(5) 3_665
C2 C2 1.542(5) 3_765

loop_
_geom_hbond_atom_site_label_D
_geom_hbond_atom_site_label_H
_geom_hbond_atom_site_label_A
_geom_hbond_distance_DH
_geom_hbond_distance_HA
_geom_hbond_distance_DA
_geom_hbond_angle_DHA
_geom_hbond_site_symmetry_A
O1 H2 O2 0.82 1.91 2.716(3) 167.8 2_655
N1 H3 O4 0.86 2.09 2.935(3) 165.4 3_665
N1 H4 O7 0.86 2.27 2.903(3) 130.9 1_465
N2 H5 O5 0.86 2.05 2.879(3) 162.3 3_665
N3 H8 O6 0.86 2.23 3.086(3) 178.0 1_465
